data_7124070
loop_
_publ_author_name
'Zeng, Guangkuo'
'Li, Yunqiang'
'Qiao, Baokun'
'Zhao, Xiaowei'
'Jiang, Zhiyong'

_publ_section_title
;
 Photoredox Asymmetric Catalytic Enantioconvergent Substitution of
 3-Chlorooxindoles
;
_journal_name_full 'Chemical Communications'
_journal_paper_doi 10.1039/C9CC05304B
_journal_year 2019
_chemical_absolute_configuration ad
_chemical_formula_moiety 'C23 H21 F N2 O4 S'
_chemical_formula_sum 'C23 H21 F N2 O4 S'
_chemical_formula_weight 440.48
_space_group_crystal_system orthorhombic
_space_group_IT_number 19
_space_group_name_Hall 'P 2ac 2ab'
_space_group_name_H-M_alt 'P 21 21 21'
_symmetry_space_group_name_Hall 'P 2ac 2ab'
_symmetry_space_group_name_H-M 'P 21 21 21'
_atom_sites_solution_hydrogens mixed
_atom_sites_solution_primary direct
_audit_creation_date 2018-05-28
_audit_creation_method
;
Olex2 1.2
(compiled 2018.05.18 svn.r3508 for OlexSys, GUI svn.r5497)
;
_audit_update_record
;
2019-05-11 deposited with the CCDC.    2019-08-28 downloaded from the CCDC.
;
_cell_angle_alpha 90
_cell_angle_beta 90
_cell_angle_gamma 90
_cell_formula_units_Z 4
_cell_length_a 6.17133(16)
_cell_length_b 14.8909(5)
_cell_length_c 22.8926(7)
_cell_measurement_reflns_used 2453
_cell_measurement_temperature 293(2)
_cell_measurement_theta_max 69.9230
_cell_measurement_theta_min 3.8810
_cell_volume 2103.75(11)
_computing_cell_refinement
;
CrysAlisPro, Agilent Technologies,
Version 1.171.37.35 (release 13-08-2014 CrysAlis171 .NET)
(compiled Aug 13 2014,18:06:01)
;
_computing_data_collection
;
CrysAlisPro, Agilent Technologies,
Version 1.171.37.35 (release 13-08-2014 CrysAlis171 .NET)
(compiled Aug 13 2014,18:06:01)
;
_computing_data_reduction
;
CrysAlisPro, Agilent Technologies,
Version 1.171.37.35 (release 13-08-2014 CrysAlis171 .NET)
(compiled Aug 13 2014,18:06:01)
;
_computing_molecular_graphics 'Olex2 (Dolomanov et al., 2009)'
_computing_publication_material 'Olex2 (Dolomanov et al., 2009)'
_computing_structure_refinement 'ShelXL (Sheldrick, 2015)'
_computing_structure_solution 'ShelXS (Sheldrick, 2008)'
_diffrn_ambient_temperature 293(2)
_diffrn_detector 'CCD plate'
_diffrn_detector_area_resol_mean 16.2312
_diffrn_detector_type Eos
_diffrn_measured_fraction_theta_full 1.000
_diffrn_measured_fraction_theta_max 0.987
_diffrn_measurement_details
;
#__ type_ start__ end____ width___ exp.time_
  1 omega -102.00  -15.00   0.5000   15.0000
omega____ theta____ kappa____ phi______ frames
    -      -33.5000  -57.0000 -180.0000 174

#__ type_ start__ end____ width___ exp.time_
  2 omega -105.00  -73.00   0.5000   15.0000
omega____ theta____ kappa____ phi______ frames
    -      -33.5000  178.0000 -150.0000 64

#__ type_ start__ end____ width___ exp.time_
  3 omega    7.00   33.00   0.5000   15.0000
omega____ theta____ kappa____ phi______ frames
    -      -33.5000   57.0000   30.0000 52

#__ type_ start__ end____ width___ exp.time_
  4 omega  -52.00  -21.00   0.5000   15.0000
omega____ theta____ kappa____ phi______ frames
    -      -33.5000   57.0000   30.0000 62

#__ type_ start__ end____ width___ exp.time_
  5 omega   26.00   74.00   0.5000   15.0000
omega____ theta____ kappa____ phi______ frames
    -       36.4734  -99.0000  -90.0000 96

#__ type_ start__ end____ width___ exp.time_
  6 omega   -4.00   22.00   0.5000   15.0000
omega____ theta____ kappa____ phi______ frames
    -       36.4734  -99.0000  -90.0000 52

#__ type_ start__ end____ width___ exp.time_
  7 omega  -32.00   12.00   0.5000   15.0000
omega____ theta____ kappa____ phi______ frames
    -       36.4734  -57.0000  -60.0000 88

#__ type_ start__ end____ width___ exp.time_
  8 omega   20.00  107.00   0.5000   15.0000
omega____ theta____ kappa____ phi______ frames
    -       36.4734   37.0000  120.0000 174

#__ type_ start__ end____ width___ exp.time_
  9 omega   57.00   82.00   0.5000   15.0000
omega____ theta____ kappa____ phi______ frames
    -       36.4734  178.0000 -120.0000 50

#__ type_ start__ end____ width___ exp.time_
 10 omega   60.00  106.00   0.5000   40.0000
omega____ theta____ kappa____ phi______ frames
    -      108.0000  -94.0000 -150.0000 92

#__ type_ start__ end____ width___ exp.time_
 11 omega   38.00   68.00   0.5000   40.0000
omega____ theta____ kappa____ phi______ frames
    -      108.0000  -45.0000  -90.0000 60

#__ type_ start__ end____ width___ exp.time_
 12 omega   48.00   84.00   0.5000   40.0000
omega____ theta____ kappa____ phi______ frames
    -      108.0000  -30.0000  -30.0000 72

#__ type_ start__ end____ width___ exp.time_
 13 omega   46.00   92.00   0.5000   40.0000
omega____ theta____ kappa____ phi______ frames
    -      108.0000  -45.0000  120.0000 92

#__ type_ start__ end____ width___ exp.time_
 14 omega  118.00  175.00   0.5000   40.0000
omega____ theta____ kappa____ phi______ frames
    -      108.0000  111.0000 -150.0000 114

#__ type_ start__ end____ width___ exp.time_
 15 omega   38.00  138.00   0.5000   40.0000
omega____ theta____ kappa____ phi______ frames
    -      108.0000  -15.0000 -120.0000 200

#__ type_ start__ end____ width___ exp.time_
 16 omega   42.00   84.00   0.5000   40.0000
omega____ theta____ kappa____ phi______ frames
    -      108.0000  -30.0000   30.0000 84

#__ type_ start__ end____ width___ exp.time_
 17 omega   41.00  101.00   0.5000   40.0000
omega____ theta____ kappa____ phi______ frames
    -      108.0000  -94.0000  -60.0000 120

#__ type_ start__ end____ width___ exp.time_
 18 omega   53.00   80.00   0.5000   40.0000
omega____ theta____ kappa____ phi______ frames
    -      108.0000  -45.0000 -180.0000 54
;
_diffrn_measurement_device 'four-circle diffractometer'
_diffrn_measurement_device_type 'Xcalibur, Eos, Gemini'
_diffrn_measurement_method '\w scans'
_diffrn_orient_matrix_UB_11 -0.0088367000
_diffrn_orient_matrix_UB_12 -0.0553560000
_diffrn_orient_matrix_UB_13 -0.0567952000
_diffrn_orient_matrix_UB_21 -0.0120171000
_diffrn_orient_matrix_UB_22 0.0873764000
_diffrn_orient_matrix_UB_23 -0.0359004000
_diffrn_orient_matrix_UB_31 0.2491678000
_diffrn_orient_matrix_UB_32 0.0022761000
_diffrn_orient_matrix_UB_33 -0.0037911000
_diffrn_radiation_monochromator graphite
_diffrn_radiation_probe x-ray
_diffrn_radiation_type CuK\a
_diffrn_radiation_wavelength 1.54184
_diffrn_reflns_av_R_equivalents 0.0326
_diffrn_reflns_av_unetI/netI 0.0560
_diffrn_reflns_Laue_measured_fraction_full 1.000
_diffrn_reflns_Laue_measured_fraction_max 0.987
_diffrn_reflns_limit_h_max 7
_diffrn_reflns_limit_h_min -4
_diffrn_reflns_limit_k_max 17
_diffrn_reflns_limit_k_min -18
_diffrn_reflns_limit_l_max 25
_diffrn_reflns_limit_l_min -27
_diffrn_reflns_number 7878
_diffrn_reflns_point_group_measured_fraction_full 0.999
_diffrn_reflns_point_group_measured_fraction_max 0.977
_diffrn_reflns_theta_full 67.684
_diffrn_reflns_theta_max 70.958
_diffrn_reflns_theta_min 3.541
_diffrn_source 'Enhance (Cu) X-ray Source'
_exptl_absorpt_coefficient_mu 1.732
_exptl_absorpt_correction_T_max 1.00000
_exptl_absorpt_correction_T_min 0.73612
_exptl_absorpt_correction_type multi-scan
_exptl_absorpt_process_details
;
CrysAlisPro, Agilent Technologies,
Version 1.171.37.35 (release 13-08-2014 CrysAlis171 .NET)
(compiled Aug 13 2014,18:06:01)
Empirical absorption correction using spherical harmonics,
 implemented in SCALE3 ABSPACK scaling algorithm.
;
_exptl_crystal_colour colourless
_exptl_crystal_colour_primary colourless
_exptl_crystal_density_diffrn 1.391
_exptl_crystal_description plate
_exptl_crystal_F_000 920
_exptl_crystal_size_max 0.15
_exptl_crystal_size_mid 0.1
_exptl_crystal_size_min 0.03
_refine_diff_density_max 0.218
_refine_diff_density_min -0.203
_refine_diff_density_rms 0.037
_refine_ls_abs_structure_details
;
 Flack x determined using 1005 quotients [(I+)-(I-)]/[(I+)+(I-)]
 (Parsons, Flack and Wagner, Acta Cryst. B69 (2013) 249-259).
;
_refine_ls_abs_structure_Flack 0.009(15)
_refine_ls_extinction_method none
_refine_ls_goodness_of_fit_ref 1.061
_refine_ls_hydrogen_treatment mixed
_refine_ls_matrix_type full
_refine_ls_number_parameters 296
_refine_ls_number_reflns 3984
_refine_ls_number_restraints 34
_refine_ls_restrained_S_all 1.074
_refine_ls_R_factor_all 0.0657
_refine_ls_R_factor_gt 0.0480
_refine_ls_shift/su_max 0.000
_refine_ls_shift/su_mean 0.000
_refine_ls_structure_factor_coef Fsqd
_refine_ls_weighting_details 'w=1/[\s^2^(Fo^2^)+(0.0386P)^2^] where P=(Fo^2^+2Fc^2^)/3'
_refine_ls_weighting_scheme calc
_refine_ls_wR_factor_gt 0.1044
_refine_ls_wR_factor_ref 0.1137
_reflns_Friedel_coverage 0.706
_reflns_Friedel_fraction_full 0.998
_reflns_Friedel_fraction_max 0.963
_reflns_number_gt 3123
_reflns_number_total 3984
_reflns_threshold_expression 'I > 2\s(I)'
_cod_data_source_file c9cc05304b2.cif
_cod_data_source_block 201805262
_cod_original_cell_volume 2103.76(11)
_cod_database_code 7124070
_shelx_shelxl_version_number 2014/7
_chemical_oxdiff_formula C15H15O3N3S1
_shelx_space_group_comment
;
The symmetry employed for this shelxl refinement is uniquely defined
by the following loop, which should always be used as a source of
symmetry information in preference to the above space-group names.
They are only intended as comments.
;
_shelx_estimated_absorpt_t_max 0.950
_shelx_estimated_absorpt_t_min 0.781
_reflns_odcompleteness_completeness 99.86
_reflns_odcompleteness_iscentric 1
_reflns_odcompleteness_theta 66.97
_olex2_refinement_description
;
1. Fixed Uiso
 At 1.2 times of:
  All C(H) groups, All C(H,H) groups
 At 1.5 times of:
  All C(H,H,H) groups
2. Restrained distances
 C12A-C11A
 1.38 with sigma of 0.02
 C13A-C12A
 1.38 with sigma of 0.02
 C11-S1
 1.6 with sigma of 0.02
 N2-H2A
 0.87 with sigma of 0.02
3. Uiso/Uaniso restraints and constraints
Uanis(F1) \\sim Ueq, Uanis(C15) \\sim Ueq, Uanis(C16) \\sim Ueq: with sigma of
0.01 and sigma for terminal atoms of 0.02
Uanis(C14) \\sim Ueq, Uanis(C14A) \\sim Ueq: with sigma of 0.01 and sigma for
terminal atoms of 0.02
Uanis(C12) = Uanis(C12A)
Uanis(C13) = Uanis(C13A)
Uanis(C14) = Uanis(C14A)
Uanis(C15) = Uanis(C15A)
Uanis(C16) = Uanis(C16A)
Uanis(F1) = Uanis(F1A)
Uanis(C11) = Uanis(C11A)
4. Others
 Sof(C14A)=Sof(C13A)=Sof(H13A)=Sof(C12A)=Sof(H12A)=Sof(C11A)=Sof(C16A)=
 Sof(H16A)=Sof(C15A)=Sof(H15A)=Sof(F1A)=1-FVAR(1)
 Sof(C11)=Sof(C12)=Sof(H12)=Sof(C13)=Sof(H13)=Sof(C14)=Sof(C15)=Sof(H15)=
 Sof(C16)=Sof(H16)=Sof(F1)=FVAR(1)
5.a Secondary CH2 refined with riding coordinates:
 C9(H9A,H9B)
5.b Aromatic/amide H refined with riding coordinates:
 C1(H1), C2(H2), C3(H3), C4(H4), C12(H12), C13(H13), C13A(H13A), C12A(H12A),
 C16A(H16A), C15A(H15A), C15(H15), C16(H16), C18(H18), C19(H19), C21(H21),
 C22(H22)
5.c Fitted hexagon refined as free rotating group:
 C14A(C13A,C12A,C11A,C16A,C15A)
5.d Idealised Me refined as rotating group:
 C10(H10A,H10B,H10C), C23(H23A,H23B,H23C)
;
_olex2_submission_special_instructions 'No special instructions were received'

loop_
_space_group_symop_operation_xyz
'x, y, z'
'-x+1/2, -y, z+1/2'
'x+1/2, -y+1/2, -z'
'-x, y+1/2, -z+1/2'

loop_
_atom_site_label
_atom_site_type_symbol
_atom_site_fract_x
_atom_site_fract_y
_atom_site_fract_z
_atom_site_U_iso_or_equiv
_atom_site_adp_type
_atom_site_occupancy
_atom_site_site_symmetry_order
_atom_site_calc_flag
_atom_site_refinement_flags_posn
_atom_site_refinement_flags_adp
_atom_site_refinement_flags_occupancy
_atom_site_disorder_assembly
_atom_site_disorder_group
C1 C -0.0603(8) 0.4713(3) 0.2132(2) 0.0591(12) Uani 1 1 d . . . . .
H1 H -0.0698 0.4134 0.1984 0.071 Uiso 1 1 calc R . . . .
C2 C -0.1989(8) 0.5381(4) 0.1935(2) 0.0687(15) Uani 1 1 d . . . . .
H2 H -0.2991 0.5253 0.1643 0.082 Uiso 1 1 calc R . . . .
C3 C -0.1889(8) 0.6228(4) 0.2168(2) 0.0656(14) Uani 1 1 d . . . . .
H3 H -0.2869 0.6661 0.2041 0.079 Uiso 1 1 calc R . . . .
C4 C -0.0369(8) 0.6455(3) 0.2585(2) 0.0564(12) Uani 1 1 d . . . . .
H4 H -0.0301 0.7032 0.2738 0.068 Uiso 1 1 calc R . . . .
C5 C 0.1047(6) 0.5793(3) 0.27660(18) 0.0438(10) Uani 1 1 d . . . . .
C6 C 0.0908(6) 0.4920(3) 0.25496(17) 0.0452(10) Uani 1 1 d . . . . .
C7 C 0.2508(7) 0.4322(3) 0.28496(18) 0.0441(9) Uani 1 1 d . . . . .
C8 C 0.3801(7) 0.4983(3) 0.32166(18) 0.0479(10) Uani 1 1 d . . . . .
C9 C 0.1353(8) 0.3694(3) 0.32851(19) 0.0523(11) Uani 1 1 d . . . . .
H9A H 0.0342 0.3315 0.3074 0.063 Uiso 1 1 calc R . . . .
H9B H 0.2417 0.3308 0.3470 0.063 Uiso 1 1 calc R . . . .
C10 C 0.3948(8) 0.3768(3) 0.2443(2) 0.0635(13) Uani 1 1 d . . . . .
H10A H 0.4629 0.4157 0.2164 0.095 Uiso 1 1 calc GR . . . .
H10B H 0.3079 0.3332 0.2242 0.095 Uiso 1 1 calc GR . . . .
H10C H 0.5039 0.3466 0.2669 0.095 Uiso 1 1 calc GR . . . .
C11 C 0.254(5) 0.643(3) 0.4280(11) 0.0539(14) Uani 0.61(2) 1 d D . P A 1
C12 C 0.400(4) 0.601(3) 0.4648(14) 0.071(3) Uani 0.61(2) 1 d . . P A 1
H12 H 0.5384 0.5870 0.4515 0.085 Uiso 0.61(2) 1 calc R . P A 1
C13 C 0.339(3) 0.5799(19) 0.5217(10) 0.081(4) Uani 0.61(2) 1 d . . P A 1
H13 H 0.4328 0.5504 0.5471 0.097 Uiso 0.61(2) 1 calc R . P A 1
C14 C 0.138(3) 0.6039(11) 0.5383(6) 0.076(3) Uani 0.61(2) 1 d . U P A 1
C14A C 0.055(4) 0.6186(17) 0.5314(9) 0.076(3) Uani 0.39(2) 1 d . U P A 2
C13A C 0.262(5) 0.584(3) 0.5221(16) 0.081(4) Uani 0.39(2) 1 d DG . P A 2
H13A H 0.3310 0.5521 0.5515 0.097 Uiso 0.39(2) 1 calc R . P A 2
C12A C 0.365(6) 0.598(5) 0.469(2) 0.071(3) Uani 0.39(2) 1 d DG . P A 2
H12A H 0.5036 0.5755 0.4628 0.085 Uiso 0.39(2) 1 calc R . P A 2
C11A C 0.262(8) 0.647(4) 0.4251(16) 0.0539(14) Uani 0.39(2) 1 d DG . P A 2
C16A C 0.055(7) 0.681(3) 0.4344(10) 0.065(3) Uani 0.39(2) 1 d G . P A 2
H16A H -0.0137 0.7132 0.4050 0.078 Uiso 0.39(2) 1 calc R . P A 2
C15A C -0.048(4) 0.6669(17) 0.4875(11) 0.079(4) Uani 0.39(2) 1 d G . P A 2
H15A H -0.1863 0.6898 0.4937 0.094 Uiso 0.39(2) 1 calc R . P A 2
C15 C -0.009(3) 0.6441(12) 0.5040(8) 0.079(4) Uani 0.61(2) 1 d . U P A 1
H15 H -0.1462 0.6581 0.5182 0.094 Uiso 0.61(2) 1 calc R . P A 1
C16 C 0.049(4) 0.6643(16) 0.4466(7) 0.065(3) Uani 0.61(2) 1 d . U P A 1
H16 H -0.0493 0.6916 0.4214 0.078 Uiso 0.61(2) 1 calc R . P A 1
C17 C 0.0273(7) 0.3933(3) 0.43208(18) 0.0433(9) Uani 1 1 d . . . . .
C18 C 0.2097(7) 0.3555(3) 0.45706(19) 0.0528(11) Uani 1 1 d . . . . .
H18 H 0.3313 0.3446 0.4342 0.063 Uiso 1 1 calc R . . . .
C19 C 0.2130(7) 0.3337(3) 0.51611(19) 0.0518(11) Uani 1 1 d . . . . .
H19 H 0.3355 0.3068 0.5321 0.062 Uiso 1 1 calc R . . . .
C20 C 0.0376(7) 0.3513(3) 0.55108(18) 0.0494(10) Uani 1 1 d . . . . .
C21 C -0.1436(7) 0.3894(3) 0.5264(2) 0.0550(12) Uani 1 1 d . . . . .
H21 H -0.2642 0.4009 0.5496 0.066 Uiso 1 1 calc R . . . .
C22 C -0.1492(7) 0.4107(3) 0.46796(19) 0.0494(10) Uani 1 1 d . . . . .
H22 H -0.2728 0.4371 0.4523 0.059 Uiso 1 1 calc R . . . .
C23 C 0.2133(9) 0.3049(5) 0.6378(2) 0.092(2) Uani 1 1 d . . . . .
H23A H 0.1836 0.2948 0.6784 0.138 Uiso 1 1 calc GR . . . .
H23B H 0.3196 0.3516 0.6340 0.138 Uiso 1 1 calc GR . . . .
H23C H 0.2676 0.2507 0.6205 0.138 Uiso 1 1 calc GR . . . .
F1 F 0.073(3) 0.5841(13) 0.5951(6) 0.127(5) Uani 0.61(2) 1 d . U P A 1
F1A F -0.036(5) 0.603(2) 0.5813(10) 0.127(5) Uani 0.39(2) 1 d . . P A 2
N1 N 0.2864(6) 0.5839(2) 0.31559(16) 0.0480(9) Uani 1 1 d . . . . .
N2 N 0.0197(7) 0.4189(3) 0.37291(17) 0.0534(10) Uani 1 1 d D . . . .
H2A H -0.102(5) 0.438(3) 0.3628(19) 0.046(13) Uiso 1 1 d D . . . .
O1 O 0.5322(5) 0.4812(2) 0.35306(15) 0.0660(9) Uani 1 1 d . . . . .
O2 O 0.5845(5) 0.6738(3) 0.36042(17) 0.0826(12) Uani 1 1 d . . . . .
O3 O 0.2393(7) 0.7468(2) 0.33562(18) 0.0854(13) Uani 1 1 d . . . . .
O4 O 0.0242(6) 0.3305(3) 0.60964(13) 0.0703(10) Uani 1 1 d . . . . .
S1 S 0.3570(2) 0.67185(8) 0.35767(6) 0.0578(3) Uani 1 1 d D . . . .

loop_
_atom_site_aniso_label
_atom_site_aniso_U_11
_atom_site_aniso_U_22
_atom_site_aniso_U_33
_atom_site_aniso_U_23
_atom_site_aniso_U_13
_atom_site_aniso_U_12
C1 0.065(3) 0.059(3) 0.054(3) 0.007(2) -0.011(2) -0.016(2)
C2 0.062(3) 0.079(4) 0.064(3) 0.020(3) -0.022(3) -0.018(3)
C3 0.050(3) 0.075(4) 0.071(3) 0.027(3) -0.016(3) 0.001(2)
C4 0.051(3) 0.055(3) 0.064(3) 0.011(2) -0.002(2) 0.003(2)
C5 0.039(2) 0.051(2) 0.041(2) 0.0095(19) -0.0011(18) -0.0042(19)
C6 0.045(2) 0.050(2) 0.040(2) 0.0085(18) 0.0027(19) -0.0073(18)
C7 0.042(2) 0.047(2) 0.043(2) 0.0012(19) 0.004(2) -0.0013(18)
C8 0.035(2) 0.061(3) 0.047(2) 0.004(2) 0.003(2) 0.004(2)
C9 0.059(3) 0.048(2) 0.050(2) 0.008(2) 0.004(2) 0.005(2)
C10 0.068(3) 0.065(3) 0.057(3) -0.001(2) 0.012(3) -0.001(3)
C11 0.052(3) 0.048(4) 0.062(3) -0.013(3) 0.002(3) -0.007(3)
C12 0.081(7) 0.067(4) 0.064(5) -0.008(4) 0.004(5) 0.013(7)
C13 0.101(13) 0.074(5) 0.069(4) -0.005(3) 0.003(9) 0.008(10)
C14 0.083(8) 0.076(5) 0.068(5) -0.017(4) 0.018(6) -0.010(6)
C14A 0.083(8) 0.076(5) 0.068(5) -0.017(4) 0.018(6) -0.010(6)
C13A 0.101(13) 0.074(5) 0.069(4) -0.005(3) 0.003(9) 0.008(10)
C12A 0.081(7) 0.067(4) 0.064(5) -0.008(4) 0.004(5) 0.013(7)
C11A 0.052(3) 0.048(4) 0.062(3) -0.013(3) 0.002(3) -0.007(3)
C16A 0.058(3) 0.066(9) 0.070(7) -0.009(5) 0.000(6) -0.007(5)
C15A 0.074(6) 0.087(8) 0.075(9) -0.019(6) 0.017(6) -0.006(5)
C15 0.074(6) 0.087(8) 0.075(9) -0.019(6) 0.017(6) -0.006(5)
C16 0.058(3) 0.066(9) 0.070(7) -0.009(5) 0.000(6) -0.007(5)
C17 0.042(2) 0.040(2) 0.048(2) 0.0054(18) 0.003(2) 0.0019(17)
C18 0.039(2) 0.065(3) 0.054(3) 0.007(2) 0.013(2) 0.009(2)
C19 0.037(2) 0.065(3) 0.053(2) 0.003(2) -0.005(2) 0.012(2)
C20 0.050(2) 0.057(3) 0.041(2) -0.0020(19) 0.000(2) 0.003(2)
C21 0.044(2) 0.072(3) 0.049(2) -0.008(2) 0.009(2) 0.009(2)
C22 0.038(2) 0.058(3) 0.052(2) 0.000(2) 0.000(2) 0.013(2)
C23 0.074(4) 0.152(6) 0.050(3) 0.018(4) -0.013(3) 0.018(4)
F1 0.175(13) 0.142(8) 0.064(6) -0.015(5) 0.037(7) -0.033(10)
F1A 0.175(13) 0.142(8) 0.064(6) -0.015(5) 0.037(7) -0.033(10)
N1 0.046(2) 0.051(2) 0.0473(19) 0.0002(17) -0.0028(17) -0.0005(16)
N2 0.050(2) 0.061(2) 0.049(2) 0.0147(17) 0.0067(19) 0.015(2)
O1 0.0479(18) 0.082(2) 0.068(2) -0.0025(19) -0.0152(19) 0.0134(17)
O2 0.060(2) 0.107(3) 0.081(2) -0.020(2) 0.002(2) -0.031(2)
O3 0.114(3) 0.0451(19) 0.097(3) 0.005(2) -0.025(3) -0.004(2)
O4 0.060(2) 0.110(3) 0.0408(16) 0.0066(19) 0.0006(16) 0.014(2)
S1 0.0573(7) 0.0542(6) 0.0617(7) -0.0027(6) -0.0033(6) -0.0130(6)

loop_
_atom_type_symbol
_atom_type_description
_atom_type_scat_dispersion_real
_atom_type_scat_dispersion_imag
_atom_type_scat_source
C C 0.0181 0.0091 'International Tables Vol C Tables 4.2.6.8 and 6.1.1.4'
H H 0.0000 0.0000 'International Tables Vol C Tables 4.2.6.8 and 6.1.1.4'
F F 0.0727 0.0534 'International Tables Vol C Tables 4.2.6.8 and 6.1.1.4'
N N 0.0311 0.0180 'International Tables Vol C Tables 4.2.6.8 and 6.1.1.4'
O O 0.0492 0.0322 'International Tables Vol C Tables 4.2.6.8 and 6.1.1.4'
S S 0.3331 0.5567 'International Tables Vol C Tables 4.2.6.8 and 6.1.1.4'

loop_
_geom_angle_atom_site_label_1
_geom_angle_atom_site_label_2
_geom_angle_atom_site_label_3
_geom_angle
C2 C1 H1 120.5
C6 C1 H1 120.5
C6 C1 C2 119.1(5)
C1 C2 H2 119.8
C3 C2 C1 120.3(5)
C3 C2 H2 119.8
C2 C3 H3 119.2
C2 C3 C4 121.6(5)
C4 C3 H3 119.2
C3 C4 H4 121.2
C3 C4 C5 117.6(5)
C5 C4 H4 121.2
C4 C5 C6 121.3(4)
C4 C5 N1 130.4(4)
C6 C5 N1 108.3(4)
C1 C6 C5 119.9(4)
C1 C6 C7 129.5(4)
C5 C6 C7 110.5(4)
C6 C7 C8 102.4(3)
C6 C7 C9 110.6(3)
C6 C7 C10 115.2(4)
C8 C7 C9 106.1(3)
C8 C7 C10 112.4(4)
C10 C7 C9 109.5(4)
N1 C8 C7 108.4(3)
O1 C8 C7 126.8(4)
O1 C8 N1 124.7(4)
C7 C9 H9A 109.2
C7 C9 H9B 109.2
H9A C9 H9B 107.9
N2 C9 C7 111.9(3)
N2 C9 H9A 109.2
N2 C9 H9B 109.2
C7 C10 H10A 109.5
C7 C10 H10B 109.5
C7 C10 H10C 109.5
H10A C10 H10B 109.5
H10A C10 H10C 109.5
H10B C10 H10C 109.5
C12 C11 S1 115.2(17)
C16 C11 C12 121.2(8)
C16 C11 S1 123.5(17)
C11 C12 H12 120.2
C11 C12 C13 119.7(10)
C13 C12 H12 120.2
C12 C13 H13 121.5
C14 C13 C12 116.9(11)
C14 C13 H13 121.5
C13 C14 F1 118.3(13)
C15 C14 C13 125.3(11)
C15 C14 F1 116.4(12)
C13A C14A C15A 120.0
F1A C14A C13A 118(2)
F1A C14A C15A 122(2)
C14A C13A H13A 120.0
C14A C13A C12A 120.0
C12A C13A H13A 120.0
C13A C12A H12A 120.0
C11A C12A C13A 120.0
C11A C12A H12A 120.0
C12A C11A S1 128(3)
C16A C11A C12A 120.0
C16A C11A S1 112(3)
C11A C16A H16A 120.0
C15A C16A C11A 120.0
C15A C16A H16A 120.0
C14A C15A H15A 120.0
C16A C15A C14A 120.0
C16A C15A H15A 120.0
C14 C15 H15 120.9
C14 C15 C16 118.3(10)
C16 C15 H15 120.9
C11 C16 C15 118.5(10)
C11 C16 H16 120.7
C15 C16 H16 120.7
C18 C17 C22 118.0(4)
C18 C17 N2 122.4(4)
C22 C17 N2 119.5(4)
C17 C18 H18 119.7
C17 C18 C19 120.6(4)
C19 C18 H18 119.7
C18 C19 H19 119.6
C20 C19 C18 120.7(4)
C20 C19 H19 119.6
C19 C20 C21 118.7(4)
C19 C20 O4 124.9(4)
C21 C20 O4 116.3(4)
C20 C21 H21 119.5
C20 C21 C22 121.0(4)
C22 C21 H21 119.5
C17 C22 H22 119.6
C21 C22 C17 120.8(4)
C21 C22 H22 119.6
H23A C23 H23B 109.5
H23A C23 H23C 109.5
H23B C23 H23C 109.5
O4 C23 H23A 109.5
O4 C23 H23B 109.5
O4 C23 H23C 109.5
C5 N1 S1 126.6(3)
C8 N1 C5 109.9(3)
C8 N1 S1 122.8(3)
C9 N2 H2A 115(3)
C17 N2 C9 121.5(4)
C17 N2 H2A 113(3)
C20 O4 C23 117.6(4)
N1 S1 C11 103.7(15)
N1 S1 C11A 105(2)
O2 S1 C11 108.7(11)
O2 S1 C11A 108.0(18)
O2 S1 N1 107.5(2)
O2 S1 O3 120.7(3)
O3 S1 C11 109.1(10)
O3 S1 C11A 108.7(17)
O3 S1 N1 105.9(2)

loop_
_geom_bond_atom_site_label_1
_geom_bond_atom_site_label_2
_geom_bond_distance
C1 H1 0.9300
C1 C2 1.387(7)
C1 C6 1.369(6)
C2 H2 0.9300
C2 C3 1.371(7)
C3 H3 0.9300
C3 C4 1.380(7)
C4 H4 0.9300
C4 C5 1.381(6)
C5 C6 1.394(6)
C5 N1 1.434(5)
C6 C7 1.496(6)
C7 C8 1.520(6)
C7 C9 1.542(6)
C7 C10 1.528(6)
C8 N1 1.406(5)
C8 O1 1.209(5)
C9 H9A 0.9700
C9 H9B 0.9700
C9 N2 1.444(6)
C10 H10A 0.9600
C10 H10B 0.9600
C10 H10C 0.9600
C11 C12 1.382(12)
C11 C16 1.371(12)
C11 S1 1.785(14)
C12 H12 0.9300
C12 C13 1.393(15)
C13 H13 0.9300
C13 C14 1.344(17)
C14 C15 1.342(15)
C14 F1 1.393(18)
C14A C13A 1.3900
C14A C15A 1.3900
C14A F1A 1.29(3)
C13A H13A 0.9300
C13A C12A 1.3900
C12A H12A 0.9300
C12A C11A 1.3900
C11A C16A 1.3900
C11A S1 1.69(2)
C16A H16A 0.9300
C16A C15A 1.3900
C15A H15A 0.9300
C15 H15 0.9300
C15 C16 1.396(14)
C16 H16 0.9300
C17 C18 1.382(6)
C17 C22 1.389(6)
C17 N2 1.408(5)
C18 H18 0.9300
C18 C19 1.390(6)
C19 H19 0.9300
C19 C20 1.372(6)
C20 C21 1.375(6)
C20 O4 1.378(5)
C21 H21 0.9300
C21 C22 1.375(6)
C22 H22 0.9300
C23 H23A 0.9600
C23 H23B 0.9600
C23 H23C 0.9600
C23 O4 1.387(6)
N1 S1 1.684(4)
N2 H2A 0.84(2)
O2 S1 1.405(3)
O3 S1 1.424(4)

loop_
_geom_hbond_atom_site_label_D
_geom_hbond_atom_site_label_H
_geom_hbond_atom_site_label_A
_geom_hbond_distance_DH
_geom_hbond_distance_HA
_geom_hbond_distance_DA
_geom_hbond_angle_DHA
_geom_hbond_site_symmetry_A
C4 H4 O3 0.93 2.28 2.881(6) 122.1 .
N2 H2A O1 0.84(2) 2.35(3) 3.181(5) 168(4) 1_455
